data_7064160
loop_
_publ_author_name
'Bardonov, Daniil'
'Nasyrova, Darina'
'Metlin, Mikhail T.'
'Minyaev, Mikhail E.'
'Taydakov, Ilya V.'
'Roitershtein, Dmitrii M.'

_publ_section_title
;
 Synthesis, Structural and Photophysical Studies of Mono-and Dinuclear
 Alkali Metal 2,6-dibenzhydryl-4-methylphenolates
;
_journal_name_full 'New Journal of Chemistry'
_journal_paper_doi 10.1039/D5NJ03734D
_journal_year 2026
_chemical_formula_moiety 'C76 H64 K2 N2 O2'
_chemical_formula_sum 'C76 H64 K2 N2 O2'
_chemical_formula_weight 1115.49
_space_group_crystal_system monoclinic
_space_group_IT_number 14
_space_group_name_Hall '-P 2ybc'
_space_group_name_H-M_alt 'P 1 21/c 1'
_atom_sites_solution_hydrogens geom
_atom_sites_solution_primary direct
_atom_sites_solution_secondary difmap
_audit_creation_date 2023-04-05
_audit_creation_method
;
Olex2 1.5
(compiled 2021.11.18 svn.ra9532c28 for OlexSys, GUI svn.r6429)
;
_audit_update_record
;
2025-09-05 deposited with the CCDC.	2025-12-08 downloaded from the CCDC.
;
_cell_angle_alpha 90
_cell_angle_beta 104.4330(10)
_cell_angle_gamma 90
_cell_formula_units_Z 2
_cell_length_a 12.35990(10)
_cell_length_b 15.1436(2)
_cell_length_c 16.7657(2)
_cell_measurement_reflns_used 24096
_cell_measurement_temperature 100.0(2)
_cell_measurement_theta_max 77.6230
_cell_measurement_theta_min 3.6840
_cell_volume 3039.05(6)
_computing_cell_refinement 'CrysAlisPro 1.171.42.79a (Rigaku OD, 2022)'
_computing_data_collection 'CrysAlisPro 1.171.42.79a (Rigaku OD, 2022)'
_computing_data_reduction 'CrysAlisPro 1.171.42.79a (Rigaku OD, 2022)'
_computing_molecular_graphics 'Olex2 1.5 (Dolomanov et al., 2009)'
_computing_publication_material 'Olex2 1.5 (Dolomanov et al., 2009)'
_computing_structure_refinement 'XL  (Sheldrick, 2008)'
_computing_structure_solution 'SHELXT 2014/5 (Sheldrick, 2014)'
_diffrn_ambient_environment N~2~
_diffrn_ambient_temperature 100.0(2)
_diffrn_detector 'Hybrid Pixel Array Detector'
_diffrn_detector_area_resol_mean 10.0000
_diffrn_detector_type HyPix
_diffrn_measured_fraction_theta_full 1.000
_diffrn_measured_fraction_theta_max 0.996
_diffrn_measurement_details
;
List of Runs (angles in degrees, time in seconds):

  # Type    Start    End  Width  t~exp~   \w     \q     \k     \f   Frames
#--------------------------------------------------------------------------
  1  \w    -81.00  -6.00   0.50    0.40    --  -48.57 114.00  61.00  150
  2  \w   -115.00 -43.00   0.50    0.40    --  -48.57-175.00-168.00  144
  3  \w     33.00  58.00   0.50    0.40    --   48.57-114.00 -29.00   50
  4  \w     66.00  91.00   0.50    0.40    --   48.57-175.00-168.00   50
  5  \w   -117.00 -92.00   0.50    1.60    --  -86.25-114.00 -29.00   50
  6  \w    130.00 157.00   0.50    1.60    --  107.75 114.00  61.00   54
  7  \w    113.00 146.00   0.50    1.60    --  107.75-175.00-168.00   66
  8  \w     73.00 106.00   0.50    1.60    --  107.75 175.00-159.00   66
  9  \w     61.00  87.00   0.50    1.60    --  107.75-175.00-168.00   52
 10  \w     79.00 105.00   0.50    1.60    --  107.75-114.00 -29.00   52
 11  \w   -103.00 -78.00   0.50    0.40    --  -48.57 175.00-159.00   50
 12  \w   -111.00 -86.00   0.50    0.40    --  -48.57-125.00   0.00   50
 13  \w    -26.00  15.00   0.50    0.40    --  -48.57  19.00   0.00   82
 14  \w   -100.00 -75.00   0.50    0.40    --  -48.57-125.00 120.00   50
 15  \w   -117.00 -78.00   0.50    0.40    --  -48.57-125.00  60.00   78
 16  \w    -23.00   3.00   0.50    0.40    --  -48.57  19.00 -90.00   52
 17  \w   -118.00 -73.00   0.50    0.40    --  -48.57-125.00  90.00   90
 18  \w    -14.00  12.00   0.50    0.40    --   48.57 -19.00-120.00   52
 19  \w    -50.00 -18.00   0.50    1.60    --  -86.25  45.00 -90.00   64
 20  \w    135.00 167.00   0.50    1.60    --  107.75  15.00-120.00   64
 21  \w     38.00  63.00   0.50    1.60    --  107.75 -61.00  30.00   50
 22  \w     81.00 120.00   0.50    1.60    --  107.75-136.00  62.39   78
 23  \w     51.00 105.00   0.50    1.60    --  107.75 -95.00  30.00  108
 24  \w     97.00 152.00   0.50    1.60    --  107.75  15.00   0.00  110
 25  \w    105.00 130.00   0.50    1.60    --  107.75  15.00-120.00   50
 26  \w     37.00  70.00   0.50    1.60    --  107.75 -61.00 150.00   66
 27  \w     44.00  70.00   0.50    1.60    --  107.75-136.00  62.39   52
 28  \w    125.00 151.00   0.50    1.60    --  107.75 125.00 150.00   52
 29  \w     81.00 107.00   0.50    1.60    --  107.75-110.00  49.29   52
 30  \w     96.00 121.00   0.50    1.60    --  107.75 125.00 150.00   50
 31  \w    105.00 131.00   0.50    1.60    --  107.75  15.00 -60.00   52
 32  \w     38.00  79.00   0.50    1.60    --  107.75 -67.00 116.02   82
 33  \w     38.00  94.00   0.50    1.60    --  107.75 -99.00  72.87  112
 34  \w     96.00 173.00   0.50    1.60    --  107.75 125.00-150.00  154
 35  \w    101.00 145.00   0.50    1.60    --  107.75  45.00  30.00   88
 36  \w     97.00 174.00   0.50    1.60    --  107.75  51.00 161.13  154
 37  \w     37.00  68.00   0.50    1.60    --  107.75 -61.00 -30.00   62
 38  \w     56.00 103.00   0.50    1.60    --  107.75-108.00  62.35   94
 39  \w     68.00  96.00   0.50    1.60    --  107.75 -95.00 120.00   56
 40  \w     67.00  98.00   0.50    1.60    --  107.75-122.00 -62.27   62
 41  \w     37.00  76.00   0.50    1.60    --  107.75 -80.00 113.88   78
 42  \w     37.00  70.00   0.50    1.60    --  107.75 -61.00   0.00   66
 43  \w     69.00 108.00   0.50    1.60    --  107.75-125.00  30.00   78
 44  \w     72.00 104.00   0.50    1.60    --  107.75 -77.00   0.00   64
 45  \w     55.00 107.00   0.50    1.60    --  107.75-104.00 -14.28  104
 46  \w     82.00 108.00   0.50    1.60    --  107.75 -80.00 113.88   52
 47  \w    104.00 178.00   0.50    1.60    --  107.75  45.00 -90.00  148
 48  \w     54.00 104.00   0.50    1.60    --  107.75 -77.00-120.00  100
 49  \w     97.00 175.00   0.50    1.60    --  107.75  15.00 -90.00  156
 50  \w     80.00 111.00   0.50    1.60    --  107.75-125.00 -90.00   62
 51  \w     72.00  97.00   0.50    1.60    --  107.75 -78.00-161.10   50
 52  \w     58.00  84.00   0.50    1.60    --  107.75 -78.00   9.84   52
 53  \w     40.00  67.00   0.50    1.60    --  107.75 -61.00 -60.00   54
 54  \w    116.00 142.00   0.50    1.60    --  107.75  15.00 -30.00   52
 55  \w     37.00  90.00   0.50    1.60    --  107.75 -80.00 -46.89  106
 56  \w     42.00  69.00   0.50    1.60    --  107.75 -61.00 120.00   54
;
_diffrn_measurement_device 'four-circle diffractometer'
_diffrn_measurement_device_type 'XtaLAB Synergy, Dualflex, HyPix'
_diffrn_measurement_method '\w scans'
_diffrn_orient_matrix_type 'CrysAlisPro convention (1999,Acta A55,543-557)'
_diffrn_orient_matrix_UB_11 -0.0413731000
_diffrn_orient_matrix_UB_12 -0.0963205000
_diffrn_orient_matrix_UB_13 -0.0062604000
_diffrn_orient_matrix_UB_21 0.1059590000
_diffrn_orient_matrix_UB_22 -0.0276840000
_diffrn_orient_matrix_UB_23 0.0652631000
_diffrn_orient_matrix_UB_31 -0.0602145000
_diffrn_orient_matrix_UB_32 0.0174675000
_diffrn_orient_matrix_UB_33 0.0685870000
_diffrn_radiation_monochromator mirror
_diffrn_radiation_probe x-ray
_diffrn_radiation_type 'Cu K\a'
_diffrn_radiation_wavelength 1.54184
_diffrn_reflns_av_R_equivalents 0.0337
_diffrn_reflns_av_unetI/netI 0.0212
_diffrn_reflns_Laue_measured_fraction_full 1.000
_diffrn_reflns_Laue_measured_fraction_max 0.996
_diffrn_reflns_limit_h_max 14
_diffrn_reflns_limit_h_min -15
_diffrn_reflns_limit_k_max 18
_diffrn_reflns_limit_k_min -19
_diffrn_reflns_limit_l_max 21
_diffrn_reflns_limit_l_min -16
_diffrn_reflns_number 42357
_diffrn_reflns_point_group_measured_fraction_full 1.000
_diffrn_reflns_point_group_measured_fraction_max 0.996
_diffrn_reflns_theta_full 67.684
_diffrn_reflns_theta_max 77.761
_diffrn_reflns_theta_min 3.693
_diffrn_source 'micro-focus sealed X-ray tube'
_diffrn_source_type 'PhotonJet (Cu) X-ray Source'
_exptl_absorpt_coefficient_mu 1.752
_exptl_absorpt_correction_T_max 1.000
_exptl_absorpt_correction_T_min 0.317
_exptl_absorpt_correction_type gaussian
_exptl_absorpt_process_details
;
CrysAlisPro 1.171.42.79a (Rigaku Oxford Diffraction, 2022)
Numerical absorption correction based on gaussian integration over
a multifaceted crystal model
Empirical absorption correction using spherical harmonics,
implemented in SCALE3 ABSPACK scaling algorithm.
;
_exptl_crystal_colour colourless
_exptl_crystal_density_diffrn 1.219
_exptl_crystal_density_method 'not measured'
_exptl_crystal_description block
_exptl_crystal_F_000 1176
_exptl_crystal_size_max 0.32
_exptl_crystal_size_mid 0.23
_exptl_crystal_size_min 0.22
_refine_diff_density_max 0.256
_refine_diff_density_min -0.410
_refine_diff_density_rms 0.047
_refine_ls_extinction_method none
_refine_ls_goodness_of_fit_ref 1.043
_refine_ls_hydrogen_treatment constr
_refine_ls_matrix_type full
_refine_ls_number_parameters 390
_refine_ls_number_reflns 6459
_refine_ls_number_restraints 11
_refine_ls_restrained_S_all 1.043
_refine_ls_R_factor_all 0.0403
_refine_ls_R_factor_gt 0.0387
_refine_ls_shift/su_max 0.001
_refine_ls_shift/su_mean 0.000
_refine_ls_structure_factor_coef Fsqd
_refine_ls_weighting_details 'w=1/[\s^2^(Fo^2^)+(0.0501P)^2^+1.5442P] where P=(Fo^2^+2Fc^2^)/3'
_refine_ls_weighting_scheme calc
_refine_ls_wR_factor_gt 0.0999
_refine_ls_wR_factor_ref 0.1011
_reflns_Friedel_coverage 0.000
_reflns_number_gt 6112
_reflns_number_total 6459
_reflns_threshold_expression 'I > 2\s(I)'
_cod_data_source_file d5nj03734d2.cif
_cod_data_source_block koarpy
_cod_database_code 7064160
_shelx_shelxl_version_number 2018/3
_chemical_oxdiff_formula C20H20KN
_chemical_oxdiff_usercomment KOArPy
_shelx_space_group_comment
;
The symmetry employed for this shelxl refinement is uniquely defined
by the following loop, which should always be used as a source of
symmetry information in preference to the above space-group names.
They are only intended as comments.
;
_shelx_estimated_absorpt_t_max 0.699
_shelx_estimated_absorpt_t_min 0.604
_olex2_refinement_description
;
1. Fixed Uiso
 At 1.2 times of:
  All C(H) groups
 At 1.5 times of:
  All C(H,H,H) groups
2. Restrained distances
 N1A-K1 \\sim N1B-K1
 with sigma of 0.003
 N1A-C38A \\sim N1B-C38B
 with sigma of 0.003
 C38A-C37A \\sim C38B-C37B
 with sigma of 0.003
 C36A-C37A \\sim C36B-C37B
 with sigma of 0.003
 C36A-C35A \\sim C36B-C35B
 with sigma of 0.003
 C35A-C34A \\sim C35B-C34B
 with sigma of 0.003
 C35A-N1A \\sim C35B-N1B
 with sigma of 0.003
 C35A-C37A \\sim C35B-C37B
 with sigma of 0.003
 C36A-C34A \\sim C36B-C34B
 with sigma of 0.003
 C38A-C34A \\sim C38B-C34B
 with sigma of 0.003
 C38A-C36A \\sim C38B-C36B
 with sigma of 0.003
3. Uiso/Uaniso restraints and constraints
Uanis(C34A) = Uanis(C34B)
Uanis(C35A) = Uanis(C35B)
Uanis(C36A) = Uanis(C36B)
Uanis(C37A) = Uanis(C37B)
Uanis(C38A) = Uanis(C38B)
Uanis(N1A) = Uanis(N1B)
4. Others
 Sof(N1B)=Sof(C34B)=Sof(H34B)=Sof(C35B)=Sof(H35B)=Sof(C36B)=Sof(H36B)=
 Sof(C37B)=Sof(H37B)=Sof(C38B)=Sof(H38B)=1-FVAR(1)
 Sof(N1A)=Sof(C34A)=Sof(H34A)=Sof(C35A)=Sof(H35A)=Sof(C36A)=Sof(H36A)=
 Sof(C37A)=Sof(H37A)=Sof(C38A)=Sof(H38A)=FVAR(1)
5.a Ternary CH refined with riding coordinates:
 C7(H7), C9(H9), C10(H10), C21(H21), C29(H29), C30(H30)
5.b Aromatic/amide H refined with riding coordinates:
 C3(H3), C5(H5), C11(H11), C12(H12), C13(H13), C15(H15), C16(H16), C17(H17),
 C18(H18), C19(H19), C23(H23), C24(H24), C25(H25), C26(H26), C27(H27), C31(H31),
  C32(H32), C33(H33), C34A(H34A), C35A(H35A), C36A(H36A), C37A(H37A),
 C38A(H38A), C34B(H34B), C35B(H35B), C36B(H36B), C37B(H37B), C38B(H38B)
5.c Idealised Me refined as rotating group:
 C20(H20A,H20B,H20C)
;
_olex2_submission_special_instructions 'No special instructions were received'
_oxdiff_exptl_absorpt_empirical_details
;
Empirical correction (ABSPACK) includes:
- Absorption correction using spherical harmonics
- Frame scaling
;
_oxdiff_exptl_absorpt_empirical_full_max 1.378
_oxdiff_exptl_absorpt_empirical_full_min 0.778

loop_
_space_group_symop_operation_xyz
'x, y, z'
'-x, y+1/2, -z+1/2'
'-x, -y, -z'
'x, -y-1/2, z-1/2'

loop_
_atom_site_label
_atom_site_type_symbol
_atom_site_fract_x
_atom_site_fract_y
_atom_site_fract_z
_atom_site_U_iso_or_equiv
_atom_site_adp_type
_atom_site_occupancy
_atom_site_site_symmetry_order
_atom_site_calc_flag
_atom_site_refinement_flags_posn
_atom_site_refinement_flags_adp
_atom_site_refinement_flags_occupancy
_atom_site_disorder_assembly
_atom_site_disorder_group
K1 K 0.44885(2) 0.61791(2) 0.50613(2) 0.02193(9) Uani 1 1 d D . . . .
O1 O 0.37698(7) 0.47571(6) 0.42450(5) 0.02056(19) Uani 1 1 d . . . . .
C1 C 0.27228(10) 0.46442(8) 0.38492(8) 0.0186(2) Uani 1 1 d . . . . .
C2 C 0.23224(11) 0.48922(8) 0.30104(8) 0.0193(2) Uani 1 1 d . . . . .
C3 C 0.12081(11) 0.47489(9) 0.25971(8) 0.0215(3) Uani 1 1 d . . . . .
H3 H 0.096052 0.491404 0.203433 0.026 Uiso 1 1 calc R U . . .
C5 C 0.08319(11) 0.41433(9) 0.38172(8) 0.0206(3) Uani 1 1 d . . . . .
H5 H 0.032412 0.389017 0.409457 0.025 Uiso 1 1 calc R U . . .
C4 C 0.04483(11) 0.43702(9) 0.29867(8) 0.0218(3) Uani 1 1 d . . . . .
C6 C 0.19333(11) 0.42771(8) 0.42487(8) 0.0193(2) Uani 1 1 d . . . . .
C7 C 0.31710(11) 0.53552(9) 0.26346(8) 0.0196(2) Uani 1 1 d . . . . .
H7 H 0.387940 0.501046 0.281971 0.024 Uiso 1 1 calc R U . . .
C9 C 0.27178(12) 0.67546(9) 0.33514(8) 0.0239(3) Uani 1 1 d . . . . .
H9 H 0.192275 0.655842 0.325132 0.029 Uiso 1 1 calc R U . . .
C8 C 0.34394(11) 0.62850(9) 0.29879(8) 0.0199(3) Uani 1 1 d . . . . .
C10 C 0.30205(13) 0.75787(10) 0.37125(9) 0.0282(3) Uani 1 1 d . . . . .
H10 H 0.244163 0.795336 0.387145 0.034 Uiso 1 1 calc R U . . .
C11 C 0.40533(13) 0.79397(9) 0.37251(9) 0.0293(3) Uani 1 1 d . . . . .
H11 H 0.426589 0.849288 0.398411 0.035 Uiso 1 1 calc R U . . .
C12 C 0.47774(12) 0.74855(10) 0.33553(9) 0.0276(3) Uani 1 1 d . . . . .
H12 H 0.548655 0.772981 0.335893 0.033 Uiso 1 1 calc R U . . .
C13 C 0.44651(11) 0.66770(9) 0.29817(8) 0.0229(3) Uani 1 1 d . . . . .
H13 H 0.495634 0.638194 0.271559 0.027 Uiso 1 1 calc R U . . .
C14 C 0.28839(11) 0.53357(9) 0.16989(8) 0.0217(3) Uani 1 1 d . . . . .
C15 C 0.21605(12) 0.59410(10) 0.12139(9) 0.0264(3) Uani 1 1 d . . . . .
H15 H 0.184065 0.639784 0.146919 0.032 Uiso 1 1 calc R U . . .
C16 C 0.19006(14) 0.58832(11) 0.03564(9) 0.0322(3) Uani 1 1 d . . . . .
H16 H 0.140034 0.629680 0.003224 0.039 Uiso 1 1 calc R U . . .
C17 C 0.23700(14) 0.52239(11) -0.00247(9) 0.0341(3) Uani 1 1 d . . . . .
H17 H 0.219774 0.518878 -0.060857 0.041 Uiso 1 1 calc R U . . .
C18 C 0.30909(14) 0.46174(11) 0.04509(9) 0.0326(3) Uani 1 1 d . . . . .
H18 H 0.341457 0.416406 0.019414 0.039 Uiso 1 1 calc R U . . .
C19 C 0.33396(12) 0.46741(10) 0.13053(9) 0.0261(3) Uani 1 1 d . . . . .
H19 H 0.383033 0.425310 0.162725 0.031 Uiso 1 1 calc R U . . .
C20 C -0.07591(12) 0.42148(11) 0.25380(9) 0.0285(3) Uani 1 1 d . . . . .
H20A H -0.124804 0.449166 0.284473 0.043 Uiso 1 1 calc R U . . .
H20B H -0.090713 0.357859 0.249300 0.043 Uiso 1 1 calc R U . . .
H20C H -0.090435 0.447332 0.198558 0.043 Uiso 1 1 calc R U . . .
C21 C 0.23568(11) 0.41341(9) 0.51694(8) 0.0197(3) Uani 1 1 d . . . . .
H21 H 0.310411 0.384431 0.525619 0.024 Uiso 1 1 calc R U . . .
C22 C 0.16358(11) 0.35145(9) 0.55353(8) 0.0220(3) Uani 1 1 d . . . . .
C23 C 0.16916(14) 0.26073(10) 0.54037(10) 0.0326(3) Uani 1 1 d . . . . .
H23 H 0.216569 0.238949 0.508119 0.039 Uiso 1 1 calc R U . . .
C24 C 0.10630(15) 0.20188(11) 0.57383(12) 0.0405(4) Uani 1 1 d . . . . .
H24 H 0.110565 0.140342 0.564054 0.049 Uiso 1 1 calc R U . . .
C25 C 0.03753(13) 0.23270(12) 0.62134(11) 0.0385(4) Uani 1 1 d . . . . .
H25 H -0.004871 0.192445 0.644730 0.046 Uiso 1 1 calc R U . . .
C26 C 0.03082(12) 0.32232(12) 0.63461(9) 0.0338(3) Uani 1 1 d . . . . .
H26 H -0.016369 0.343704 0.667203 0.041 Uiso 1 1 calc R U . . .
C27 C 0.09296(11) 0.38155(10) 0.60040(8) 0.0251(3) Uani 1 1 d . . . . .
H27 H 0.086953 0.443125 0.609231 0.030 Uiso 1 1 calc R U . . .
C28 C 0.25582(11) 0.50208(9) 0.56149(8) 0.0201(3) Uani 1 1 d . . . . .
C29 C 0.34247(12) 0.51140(10) 0.63261(8) 0.0248(3) Uani 1 1 d . . . . .
H29 H 0.381338 0.457313 0.659782 0.030 Uiso 1 1 calc R U . . .
C30 C 0.36291(12) 0.59176(10) 0.67353(9) 0.0283(3) Uani 1 1 d . . . . .
H30 H 0.417998 0.594785 0.728409 0.034 Uiso 1 1 calc R U . . .
C31 C 0.29706(12) 0.66480(10) 0.64434(9) 0.0278(3) Uani 1 1 d . . . . .
H31 H 0.311151 0.719849 0.672167 0.033 Uiso 1 1 calc R U . . .
C32 C 0.21039(12) 0.65638(9) 0.57399(9) 0.0262(3) Uani 1 1 d . . . . .
H32 H 0.164645 0.705917 0.553662 0.031 Uiso 1 1 calc R U . . .
C33 C 0.18998(11) 0.57570(9) 0.53293(8) 0.0229(3) Uani 1 1 d . . . . .
H33 H 0.130365 0.570874 0.484823 0.028 Uiso 1 1 calc R U . . .
N1A N 0.5374(4) 0.7688(2) 0.6028(4) 0.0287(10) Uani 0.716(18) 1 d D . P A 1
C34A C 0.5262(6) 0.8563(3) 0.6010(6) 0.0276(10) Uani 0.716(18) 1 d D . P A 1
H34A H 0.460726 0.881116 0.566017 0.033 Uiso 0.716(18) 1 calc R U P A 1
C35A C 0.6052(7) 0.9132(3) 0.6477(8) 0.0327(6) Uani 0.716(18) 1 d D . P A 1
H35A H 0.595933 0.975418 0.642477 0.039 Uiso 0.716(18) 1 calc R U P A 1
C36A C 0.6974(5) 0.8775(3) 0.7019(4) 0.0354(10) Uani 0.716(18) 1 d D . P A 1
H36A H 0.752307 0.914615 0.735463 0.043 Uiso 0.716(18) 1 calc R U P A 1
C37A C 0.7085(3) 0.7869(4) 0.7065(4) 0.0366(10) Uani 0.716(18) 1 d D . P A 1
H37A H 0.770874 0.760351 0.743453 0.044 Uiso 0.716(18) 1 calc R U P A 1
C38A C 0.6271(4) 0.7356(3) 0.6563(4) 0.0320(9) Uani 0.716(18) 1 d D . P A 1
H38A H 0.635218 0.673239 0.659837 0.038 Uiso 0.716(18) 1 calc R U P A 1
N1B N 0.5432(11) 0.7744(5) 0.5905(10) 0.0287(10) Uani 0.284(18) 1 d D . P A 2
C34B C 0.5221(16) 0.8609(6) 0.5896(17) 0.0276(10) Uani 0.284(18) 1 d D . P A 2
H34B H 0.456457 0.882335 0.552357 0.033 Uiso 0.284(18) 1 calc R U P A 2
C35B C 0.5915(19) 0.9210(5) 0.641(2) 0.0327(6) Uani 0.284(18) 1 d D . P A 2
H35B H 0.569533 0.980929 0.642736 0.039 Uiso 0.284(18) 1 calc R U P A 2
C36B C 0.6929(12) 0.8919(7) 0.6880(10) 0.0354(10) Uani 0.284(18) 1 d D . P A 2
H36B H 0.744930 0.932285 0.719892 0.043 Uiso 0.284(18) 1 calc R U P A 2
C37B C 0.7174(8) 0.8030(8) 0.6881(8) 0.0366(10) Uani 0.284(18) 1 d D . P A 2
H37B H 0.785485 0.780622 0.721548 0.044 Uiso 0.284(18) 1 calc R U P A 2
C38B C 0.6409(10) 0.7474(5) 0.6386(7) 0.0320(9) Uani 0.284(18) 1 d D . P A 2
H38B H 0.658517 0.686299 0.638754 0.038 Uiso 0.284(18) 1 calc R U P A 2

loop_
_atom_site_aniso_label
_atom_site_aniso_U_11
_atom_site_aniso_U_22
_atom_site_aniso_U_33
_atom_site_aniso_U_23
_atom_site_aniso_U_13
_atom_site_aniso_U_12
K1 0.02074(14) 0.02100(15) 0.02240(15) -0.00058(10) 0.00224(10) -0.00038(10)
O1 0.0175(4) 0.0232(5) 0.0199(4) 0.0009(3) 0.0026(3) -0.0012(3)
C1 0.0188(6) 0.0172(6) 0.0195(6) -0.0014(4) 0.0039(5) 0.0011(5)
C2 0.0212(6) 0.0182(6) 0.0183(6) -0.0006(5) 0.0046(5) 0.0012(5)
C3 0.0226(6) 0.0234(6) 0.0177(6) -0.0019(5) 0.0034(5) 0.0015(5)
C5 0.0200(6) 0.0206(6) 0.0221(6) -0.0023(5) 0.0068(5) -0.0011(5)
C4 0.0191(6) 0.0238(6) 0.0220(6) -0.0045(5) 0.0038(5) 0.0003(5)
C6 0.0218(6) 0.0168(6) 0.0196(6) -0.0003(5) 0.0053(5) 0.0015(5)
C7 0.0191(6) 0.0213(6) 0.0184(6) 0.0003(5) 0.0044(5) 0.0014(5)
C9 0.0234(6) 0.0249(7) 0.0234(6) 0.0004(5) 0.0057(5) 0.0021(5)
C8 0.0211(6) 0.0208(6) 0.0168(6) 0.0025(5) 0.0027(5) 0.0015(5)
C10 0.0370(8) 0.0234(7) 0.0245(7) 0.0004(5) 0.0081(6) 0.0063(6)
C11 0.0406(8) 0.0205(6) 0.0227(6) 0.0006(5) 0.0003(6) -0.0019(6)
C12 0.0279(7) 0.0257(7) 0.0264(7) 0.0051(5) 0.0015(5) -0.0045(6)
C13 0.0225(6) 0.0244(7) 0.0213(6) 0.0045(5) 0.0045(5) 0.0016(5)
C14 0.0226(6) 0.0233(6) 0.0197(6) 0.0002(5) 0.0059(5) -0.0031(5)
C15 0.0292(7) 0.0261(7) 0.0230(6) 0.0004(5) 0.0050(5) 0.0012(6)
C16 0.0357(8) 0.0340(8) 0.0234(7) 0.0055(6) 0.0009(6) -0.0006(6)
C17 0.0432(9) 0.0393(9) 0.0190(6) -0.0018(6) 0.0064(6) -0.0078(7)
C18 0.0417(8) 0.0333(8) 0.0256(7) -0.0062(6) 0.0140(6) -0.0029(7)
C19 0.0300(7) 0.0258(7) 0.0237(7) -0.0005(5) 0.0086(5) 0.0002(6)
C20 0.0202(6) 0.0402(8) 0.0241(7) -0.0049(6) 0.0035(5) -0.0011(6)
C21 0.0184(6) 0.0209(6) 0.0197(6) 0.0016(5) 0.0044(5) 0.0014(5)
C22 0.0200(6) 0.0242(6) 0.0204(6) 0.0045(5) 0.0026(5) 0.0000(5)
C23 0.0338(8) 0.0246(7) 0.0424(8) 0.0036(6) 0.0151(7) -0.0003(6)
C24 0.0378(9) 0.0274(8) 0.0561(11) 0.0107(7) 0.0114(8) -0.0050(7)
C25 0.0278(8) 0.0446(9) 0.0415(9) 0.0196(7) 0.0059(7) -0.0083(7)
C26 0.0216(7) 0.0525(10) 0.0275(7) 0.0095(7) 0.0068(6) -0.0014(6)
C27 0.0198(6) 0.0318(7) 0.0231(6) 0.0031(5) 0.0041(5) 0.0012(5)
C28 0.0198(6) 0.0222(6) 0.0191(6) 0.0008(5) 0.0065(5) -0.0007(5)
C29 0.0253(7) 0.0269(7) 0.0209(6) 0.0013(5) 0.0033(5) 0.0020(5)
C30 0.0273(7) 0.0327(7) 0.0228(6) -0.0045(6) 0.0022(5) -0.0014(6)
C31 0.0300(7) 0.0264(7) 0.0277(7) -0.0074(5) 0.0083(6) -0.0029(6)
C32 0.0277(7) 0.0221(7) 0.0289(7) -0.0008(5) 0.0070(6) 0.0036(5)
C33 0.0222(6) 0.0243(7) 0.0212(6) -0.0007(5) 0.0032(5) 0.0009(5)
N1A 0.0295(8) 0.0285(8) 0.028(2) -0.0067(10) 0.0061(11) -0.0012(6)
C34A 0.0336(9) 0.0307(8) 0.019(3) 0.0010(11) 0.0083(9) 0.0034(7)
C35A 0.046(2) 0.0250(10) 0.031(2) -0.0023(15) 0.0166(14) -0.0051(10)
C36A 0.0354(10) 0.0433(17) 0.028(2) -0.0076(15) 0.0088(11) -0.0143(12)
C37A 0.0283(10) 0.0479(19) 0.031(2) -0.0007(15) 0.0028(12) 0.0014(11)
C38A 0.0341(14) 0.0295(11) 0.033(2) -0.0016(12) 0.0094(12) 0.0044(10)
N1B 0.0295(8) 0.0285(8) 0.028(2) -0.0067(10) 0.0061(11) -0.0012(6)
C34B 0.0336(9) 0.0307(8) 0.019(3) 0.0010(11) 0.0083(9) 0.0034(7)
C35B 0.046(2) 0.0250(10) 0.031(2) -0.0023(15) 0.0166(14) -0.0051(10)
C36B 0.0354(10) 0.0433(17) 0.028(2) -0.0076(15) 0.0088(11) -0.0143(12)
C37B 0.0283(10) 0.0479(19) 0.031(2) -0.0007(15) 0.0028(12) 0.0014(11)
C38B 0.0341(14) 0.0295(11) 0.033(2) -0.0016(12) 0.0094(12) 0.0044(10)

loop_
_atom_type_symbol
_atom_type_description
_atom_type_scat_dispersion_real
_atom_type_scat_dispersion_imag
_atom_type_scat_source
C C 0.0181 0.0091 'International Tables Vol C Tables 4.2.6.8 and 6.1.1.4'
H H 0.0000 0.0000 'International Tables Vol C Tables 4.2.6.8 and 6.1.1.4'
K K 0.3868 1.0657 'International Tables Vol C Tables 4.2.6.8 and 6.1.1.4'
N N 0.0311 0.0180 'International Tables Vol C Tables 4.2.6.8 and 6.1.1.4'
O O 0.0492 0.0322 'International Tables Vol C Tables 4.2.6.8 and 6.1.1.4'

loop_
_exptl_crystal_face_index_h
_exptl_crystal_face_index_k
_exptl_crystal_face_index_l
_exptl_crystal_face_perp_dist
6 -2 -9 0.0895
4 -1 7 0.1140
-8 2 2 0.0754
1 8 6 0.1037
-4 -8 -1 0.0742
6 0 -9 0.0828
-6 1 9 0.1492
-5 7 5 0.0956
-2 9 -3 0.1297
1 -8 5 0.1078
-7 0 -3 0.0693

loop_
_geom_angle_atom_site_label_1
_geom_angle_atom_site_label_2
_geom_angle_atom_site_label_3
_geom_angle
_geom_angle_site_symmetry_1
_geom_angle_site_symmetry_3
_geom_angle_publ_flag
O1 K1 O1 85.39(3) . 3_666 ?
O1 K1 C9 71.99(3) . . ?
O1 K1 C9 147.02(3) 3_666 . ?
O1 K1 C8 123.11(3) 3_666 . ?
O1 K1 C8 60.32(3) . . ?
O1 K1 C10 155.73(4) 3_666 . ?
O1 K1 C10 96.58(3) . . ?
O1 K1 C28 61.71(3) . . ?
O1 K1 C28 99.30(3) 3_666 . ?
O1 K1 C29 77.71(3) . . ?
O1 K1 C29 81.93(3) 3_666 . ?
O1 K1 C30 102.21(3) . . ?
O1 K1 C30 87.69(3) 3_666 . ?
O1 K1 C31 110.20(3) 3_666 . ?
O1 K1 C31 111.06(3) . . ?
O1 K1 C33 122.70(3) 3_666 . ?
O1 K1 C33 72.73(3) . . ?
O1 K1 N1A 176.69(10) . . ?
O1 K1 N1A 91.43(9) 3_666 . ?
O1 K1 N1B 92.3(2) 3_666 . ?
O1 K1 N1B 175.4(4) . . ?
C9 K1 C8 24.05(3) . . ?
C9 K1 C10 24.59(4) . . ?
C9 K1 C28 90.89(3) . . ?
C9 K1 C30 119.83(4) . . ?
C9 K1 C31 100.36(4) . . ?
C9 K1 C33 73.68(3) . . ?
C8 K1 C31 123.55(4) . . ?
C8 K1 C33 90.71(3) . . ?
C10 K1 C8 42.51(3) . . ?
C10 K1 C31 91.74(4) . . ?
C10 K1 C33 80.58(4) . . ?
C28 K1 C8 101.30(3) . . ?
C28 K1 C10 102.92(4) . . ?
C28 K1 C31 49.78(3) . . ?
C28 K1 C33 23.99(3) . . ?
C29 K1 C9 114.90(4) . . ?
C29 K1 C8 125.97(3) . . ?
C29 K1 C10 122.19(4) . . ?
C29 K1 C28 24.89(3) . . ?
C29 K1 C30 24.81(4) . . ?
C29 K1 C31 42.71(4) . . ?
C29 K1 C33 42.38(3) . . ?
C30 K1 C8 139.70(4) . . ?
C30 K1 C10 115.27(4) . . ?
C30 K1 C28 43.55(3) . . ?
C30 K1 C31 23.93(4) . . ?
C30 K1 C33 49.07(3) . . ?
C31 K1 C33 41.59(3) . . ?
N1A K1 C9 111.29(11) . . ?
N1A K1 C8 122.49(14) . . ?
N1A K1 C10 86.70(11) . . ?
N1A K1 C28 118.07(16) . . ?
N1A K1 C29 100.95(16) . . ?
N1A K1 C30 76.70(17) . . ?
N1A K1 C31 69.19(16) . . ?
N1A K1 C33 108.38(14) . . ?
N1B K1 C9 108.4(3) . . ?
N1B K1 C8 118.2(4) . . ?
N1B K1 C10 83.9(3) . . ?
N1B K1 C28 122.7(4) . . ?
N1B K1 C29 106.0(4) . . ?
N1B K1 C30 81.7(4) . . ?
N1B K1 C31 73.5(4) . . ?
N1B K1 C33 111.8(4) . . ?
K1 O1 K1 94.62(3) . 3_666 ?
C1 O1 K1 122.83(8) . . ?
C1 O1 K1 139.40(8) . 3_666 ?
O1 C1 K1 38.71(6) . . ?
O1 C1 C2 121.57(11) . . ?
O1 C1 C6 121.19(11) . . ?
C2 C1 K1 114.53(8) . . ?
C2 C1 C6 117.23(11) . . ?
C6 C1 K1 112.91(8) . . ?
C1 C2 C7 115.19(11) . . ?
C3 C2 C1 120.51(12) . . ?
C3 C2 C7 124.22(11) . . ?
C2 C3 H3 119.1 . . ?
C4 C3 C2 121.87(12) . . ?
C4 C3 H3 119.1 . . ?
C4 C5 H5 119.0 . . ?
C6 C5 H5 119.0 . . ?
C6 C5 C4 121.90(12) . . ?
C3 C4 C5 117.85(12) . . ?
C3 C4 C20 121.83(12) . . ?
C5 C4 C20 120.32(12) . . ?
C1 C6 C21 115.50(11) . . ?
C5 C6 C1 120.59(12) . . ?
C5 C6 C21 123.67(11) . . ?
C2 C7 H7 105.7 . . ?
C2 C7 C8 111.62(10) . . ?
C8 C7 H7 105.7 . . ?
C14 C7 C2 114.24(11) . . ?
C14 C7 H7 105.7 . . ?
C14 C7 C8 112.91(10) . . ?
K1 C9 H9 119.0 . . ?
C8 C9 K1 83.44(8) . . ?
C8 C9 H9 119.0 . . ?
C8 C9 C10 120.92(13) . . ?
C10 C9 K1 79.01(8) . . ?
C10 C9 H9 119.0 . . ?
C7 C8 K1 110.06(7) . . ?
C9 C8 K1 72.51(7) . . ?
C9 C8 C7 122.52(12) . . ?
C9 C8 C13 117.73(12) . . ?
C13 C8 K1 84.98(8) . . ?
C13 C8 C7 119.69(12) . . ?
K1 C10 H10 119.4 . . ?
C9 C10 K1 76.40(8) . . ?
C9 C10 H10 119.4 . . ?
C11 C10 K1 84.00(9) . . ?
C11 C10 C9 120.40(13) . . ?
C11 C10 H10 119.4 . . ?
K1 C11 H11 113.9 . . ?
C10 C11 K1 72.39(8) . . ?
C10 C11 H11 120.3 . . ?
C10 C11 C12 119.43(13) . . ?
C12 C11 K1 83.88(8) . . ?
C12 C11 H11 120.3 . . ?
C11 C12 H12 120.0 . . ?
C13 C12 C11 120.04(13) . . ?
C13 C12 H12 120.0 . . ?
C8 C13 H13 119.3 . . ?
C12 C13 C8 121.42(13) . . ?
C12 C13 H13 119.3 . . ?
C15 C14 C7 122.74(12) . . ?
C15 C14 C19 118.25(13) . . ?
C19 C14 C7 118.99(12) . . ?
C14 C15 H15 119.7 . . ?
C14 C15 C16 120.65(14) . . ?
C16 C15 H15 119.7 . . ?
C15 C16 H16 119.9 . . ?
C17 C16 C15 120.27(14) . . ?
C17 C16 H16 119.9 . . ?
C16 C17 H17 120.2 . . ?
C18 C17 C16 119.64(13) . . ?
C18 C17 H17 120.2 . . ?
C17 C18 H18 120.1 . . ?
C17 C18 C19 119.82(14) . . ?
C19 C18 H18 120.1 . . ?
C14 C19 H19 119.3 . . ?
C18 C19 C14 121.36(14) . . ?
C18 C19 H19 119.3 . . ?
C4 C20 H20A 109.5 . . ?
C4 C20 H20B 109.5 . . ?
C4 C20 H20C 109.5 . . ?
H20A C20 H20B 109.5 . . ?
H20A C20 H20C 109.5 . . ?
H20B C20 H20C 109.5 . . ?
C6 C21 H21 106.4 . . ?
C6 C21 C22 114.17(11) . . ?
C6 C21 C28 110.19(10) . . ?
C22 C21 H21 106.4 . . ?
C22 C21 C28 112.65(11) . . ?
C28 C21 H21 106.4 . . ?
C23 C22 C21 119.04(12) . . ?
C27 C22 C21 122.58(12) . . ?
C27 C22 C23 118.37(13) . . ?
C22 C23 H23 119.6 . . ?
C24 C23 C22 120.86(15) . . ?
C24 C23 H23 119.6 . . ?
C23 C24 H24 119.9 . . ?
C25 C24 C23 120.13(16) . . ?
C25 C24 H24 119.9 . . ?
C24 C25 H25 120.2 . . ?
C26 C25 C24 119.64(14) . . ?
C26 C25 H25 120.2 . . ?
C25 C26 H26 119.8 . . ?
C25 C26 C27 120.31(15) . . ?
C27 C26 H26 119.8 . . ?
C22 C27 C26 120.67(14) . . ?
C22 C27 H27 119.7 . . ?
C26 C27 H27 119.7 . . ?
C21 C28 K1 111.95(8) . . ?
C29 C28 K1 74.36(8) . . ?
C29 C28 C21 120.22(12) . . ?
C33 C28 K1 83.02(8) . . ?
C33 C28 C21 121.72(12) . . ?
C33 C28 C29 118.06(12) . . ?
K1 C29 H29 119.0 . . ?
C28 C29 K1 80.75(8) . . ?
C28 C29 H29 119.0 . . ?
C30 C29 K1 80.28(9) . . ?
C30 C29 C28 121.09(13) . . ?
C30 C29 H29 119.0 . . ?
K1 C30 H30 119.5 . . ?
C29 C30 K1 74.91(8) . . ?
C29 C30 H30 119.5 . . ?
C31 C30 K1 83.57(9) . . ?
C31 C30 C29 120.37(13) . . ?
C31 C30 H30 119.5 . . ?
K1 C31 H31 117.0 . . ?
C30 C31 K1 72.49(8) . . ?
C30 C31 H31 120.4 . . ?
C32 C31 K1 80.89(8) . . ?
C32 C31 C30 119.15(13) . . ?
C32 C31 H31 120.4 . . ?
K1 C32 H32 119.6 . . ?
C31 C32 K1 75.80(8) . . ?
C31 C32 H32 119.8 . . ?
C31 C32 C33 120.44(13) . . ?
C33 C32 K1 75.78(8) . . ?
C33 C32 H32 119.8 . . ?
K1 C33 H33 117.3 . . ?
C28 C33 K1 72.99(8) . . ?
C28 C33 C32 120.89(13) . . ?
C28 C33 H33 119.6 . . ?
C32 C33 K1 80.80(8) . . ?
C32 C33 H33 119.6 . . ?
C34A N1A K1 139.5(3) . . ?
C34A N1A C38A 116.88(17) . . ?
C38A N1A K1 102.50(19) . . ?
N1A C34A H34A 118.3 . . ?
N1A C34A C35A 123.38(18) . . ?
C35A C34A H34A 118.3 . . ?
C34A C35A H35A 120.7 . . ?
C36A C35A C34A 118.5(3) . . ?
C36A C35A H35A 120.7 . . ?
C35A C36A H36A 120.6 . . ?
C35A C36A C37A 118.77(18) . . ?
C37A C36A H36A 120.6 . . ?
C36A C37A H37A 120.7 . . ?
C38A C37A C36A 118.65(19) . . ?
C38A C37A H37A 120.7 . . ?
K1 C38A H38A 64.2 . . ?
N1A C38A K1 54.94(15) . . ?
N1A C38A C37A 123.7(2) . . ?
N1A C38A H38A 118.2 . . ?
C37A C38A K1 170.0(2) . . ?
C37A C38A H38A 118.2 . . ?
C34B N1B K1 139.0(6) . . ?
C34B N1B C38B 116.8(3) . . ?
C38B N1B K1 103.9(5) . . ?
N1B C34B H34B 118.4 . . ?
N1B C34B C35B 123.2(3) . . ?
C35B C34B H34B 118.4 . . ?
C34B C35B H35B 120.7 . . ?
C36B C35B C34B 118.5(4) . . ?
C36B C35B H35B 120.7 . . ?
C35B C36B H36B 120.6 . . ?
C35B C36B C37B 118.7(2) . . ?
C37B C36B H36B 120.6 . . ?
C36B C37B H37B 120.7 . . ?
C38B C37B C36B 118.6(3) . . ?
C38B C37B H37B 120.7 . . ?
K1 C38B H38B 64.3 . . ?
N1B C38B K1 53.8(4) . . ?
N1B C38B C37B 123.8(4) . . ?
N1B C38B H38B 118.1 . . ?
C37B C38B K1 176.6(6) . . ?
C37B C38B H38B 118.1 . . ?

loop_
_geom_bond_atom_site_label_1
_geom_bond_atom_site_label_2
_geom_bond_distance
_geom_bond_site_symmetry_2
_geom_bond_publ_flag
K1 O1 2.5871(10) . ?
K1 O1 2.5978(9) 3_666 ?
K1 C9 3.2619(14) . ?
K1 C8 3.3976(13) . ?
K1 C10 3.2944(15) . ?
K1 C28 3.2763(13) . ?
K1 C29 3.1965(14) . ?
K1 C30 3.2631(15) . ?
K1 C31 3.4001(14) . ?
K1 C33 3.4007(14) . ?
K1 N1A 2.8560(16) . ?
K1 N1B 2.856(3) . ?
O1 C1 1.3101(15) . ?
C1 C2 1.4200(17) . ?
C1 C6 1.4268(18) . ?
C2 C3 1.3959(18) . ?
C2 C7 1.5225(18) . ?
C3 H3 0.9500 . ?
C3 C4 1.3939(19) . ?
C5 H5 0.9500 . ?
C5 C4 1.3974(18) . ?
C5 C6 1.3881(18) . ?
C4 C20 1.5129(18) . ?
C6 C21 1.5168(17) . ?
C7 H7 1.0000 . ?
C7 C8 1.5317(18) . ?
C7 C14 1.5200(18) . ?
C9 H9 1.0000 . ?
C9 C8 1.3940(19) . ?
C9 C10 1.397(2) . ?
C8 C13 1.4022(19) . ?
C10 H10 1.0000 . ?
C10 C11 1.384(2) . ?
C11 H11 0.9500 . ?
C11 C12 1.391(2) . ?
C12 H12 0.9500 . ?
C12 C13 1.386(2) . ?
C13 H13 0.9500 . ?
C14 C15 1.3922(19) . ?
C14 C19 1.3935(19) . ?
C15 H15 0.9500 . ?
C15 C16 1.395(2) . ?
C16 H16 0.9500 . ?
C16 C17 1.388(2) . ?
C17 H17 0.9500 . ?
C17 C18 1.385(2) . ?
C18 H18 0.9500 . ?
C18 C19 1.391(2) . ?
C19 H19 0.9500 . ?
C20 H20A 0.9800 . ?
C20 H20B 0.9800 . ?
C20 H20C 0.9800 . ?
C21 H21 1.0000 . ?
C21 C22 1.5243(18) . ?
C21 C28 1.5264(18) . ?
C22 C23 1.396(2) . ?
C22 C27 1.3889(19) . ?
C23 H23 0.9500 . ?
C23 C24 1.389(2) . ?
C24 H24 0.9500 . ?
C24 C25 1.383(3) . ?
C25 H25 0.9500 . ?
C25 C26 1.381(3) . ?
C26 H26 0.9500 . ?
C26 C27 1.394(2) . ?
C27 H27 0.9500 . ?
C28 C29 1.3972(19) . ?
C28 C33 1.3930(19) . ?
C29 H29 1.0000 . ?
C29 C30 1.389(2) . ?
C30 H30 1.0000 . ?
C30 C31 1.388(2) . ?
C31 H31 0.9500 . ?
C31 C32 1.387(2) . ?
C32 H32 0.9500 . ?
C32 C33 1.3941(19) . ?
C33 H33 0.9500 . ?
N1A C34A 1.333(3) . ?
N1A C38A 1.338(2) . ?
C34A H34A 0.9500 . ?
C34A C35A 1.389(3) . ?
C35A H35A 0.9500 . ?
C35A C36A 1.378(3) . ?
C36A H36A 0.9500 . ?
C36A C37A 1.379(3) . ?
C37A H37A 0.9500 . ?
C37A C38A 1.379(3) . ?
C38A H38A 0.9500 . ?
N1B C34B 1.334(4) . ?
N1B C38B 1.338(3) . ?
C34B H34B 0.9500 . ?
C34B C35B 1.389(4) . ?
C35B H35B 0.9500 . ?
C35B C36B 1.378(4) . ?
C36B H36B 0.9500 . ?
C36B C37B 1.380(4) . ?
C37B H37B 0.9500 . ?
C37B C38B 1.379(3) . ?
C38B H38B 0.9500 . ?

loop_
_geom_torsion_atom_site_label_1
_geom_torsion_atom_site_label_2
_geom_torsion_atom_site_label_3
_geom_torsion_atom_site_label_4
_geom_torsion
_geom_torsion_site_symmetry_1
_geom_torsion_site_symmetry_2
_geom_torsion_site_symmetry_3
_geom_torsion_site_symmetry_4
_geom_torsion_publ_flag
K1 O1 C1 K1 154.15(15) 3_666 . . . ?
K1 O1 C1 C2 90.71(13) . . . . ?
K1 O1 C1 C2 -115.14(13) 3_666 . . . ?
K1 O1 C1 C6 -88.40(13) . . . . ?
K1 O1 C1 C6 65.74(17) 3_666 . . . ?
K1 C1 C2 C3 -137.89(10) . . . . ?
K1 C1 C2 C7 39.03(13) . . . . ?
K1 C1 C6 C5 138.67(10) . . . . ?
K1 C1 C6 C21 -35.82(13) . . . . ?
K1 C9 C8 C7 103.03(11) . . . . ?
K1 C9 C8 C13 -74.37(11) . . . . ?
K1 C9 C10 C11 74.54(13) . . . . ?
K1 C8 C13 C12 -64.39(12) . . . . ?
K1 C10 C11 C12 72.10(13) . . . . ?
K1 C11 C12 C13 65.52(12) . . . . ?
K1 C28 C29 C30 72.67(13) . . . . ?
K1 C28 C33 C32 -67.80(13) . . . . ?
K1 C29 C30 C31 73.00(13) . . . . ?
K1 C30 C31 C32 68.54(13) . . . . ?
K1 C31 C32 C33 63.74(13) . . . . ?
K1 C32 C33 C28 63.76(12) . . . . ?
K1 N1A C34A C35A -161.4(10) . . . . ?
K1 N1A C38A C37A 168.0(3) . . . . ?
K1 N1B C34B C35B -178(3) . . . . ?
K1 N1B C38B C37B 176.9(9) . . . . ?
O1 C1 C2 C3 178.70(12) . . . . ?
O1 C1 C2 C7 -4.39(17) . . . . ?
O1 C1 C6 C5 -178.59(12) . . . . ?
O1 C1 C6 C21 6.91(17) . . . . ?
C1 C2 C3 C4 0.7(2) . . . . ?
C1 C2 C7 C8 -70.19(14) . . . . ?
C1 C2 C7 C14 160.19(11) . . . . ?
C1 C6 C21 C22 -163.46(11) . . . . ?
C1 C6 C21 C28 68.62(14) . . . . ?
C2 C1 C6 C5 2.25(18) . . . . ?
C2 C1 C6 C21 -172.24(11) . . . . ?
C2 C3 C4 C5 0.7(2) . . . . ?
C2 C3 C4 C20 -179.97(13) . . . . ?
C2 C7 C8 K1 59.37(11) . . . . ?
C2 C7 C8 C9 -22.19(17) . . . . ?
C2 C7 C8 C13 155.16(12) . . . . ?
C2 C7 C14 C15 83.60(16) . . . . ?
C2 C7 C14 C19 -94.84(15) . . . . ?
C3 C2 C7 C8 106.60(14) . . . . ?
C3 C2 C7 C14 -23.02(18) . . . . ?
C5 C6 C21 C22 22.24(18) . . . . ?
C5 C6 C21 C28 -105.69(14) . . . . ?
C4 C5 C6 C1 -0.9(2) . . . . ?
C4 C5 C6 C21 173.14(12) . . . . ?
C6 C1 C2 C3 -2.15(18) . . . . ?
C6 C1 C2 C7 174.76(11) . . . . ?
C6 C5 C4 C3 -0.6(2) . . . . ?
C6 C5 C4 C20 -179.94(12) . . . . ?
C6 C21 C22 C23 75.41(16) . . . . ?
C6 C21 C22 C27 -105.26(15) . . . . ?
C6 C21 C28 K1 -62.43(11) . . . . ?
C6 C21 C28 C29 -146.60(12) . . . . ?
C6 C21 C28 C33 33.02(16) . . . . ?
C7 C2 C3 C4 -175.93(12) . . . . ?
C7 C8 C13 C12 -174.65(12) . . . . ?
C7 C14 C15 C16 -178.40(13) . . . . ?
C7 C14 C19 C18 178.99(13) . . . . ?
C9 C8 C13 C12 2.83(19) . . . . ?
C9 C10 C11 K1 -70.38(12) . . . . ?
C9 C10 C11 C12 1.7(2) . . . . ?
C8 C7 C14 C15 -45.37(17) . . . . ?
C8 C7 C14 C19 136.18(13) . . . . ?
C8 C9 C10 K1 -75.40(12) . . . . ?
C8 C9 C10 C11 -0.9(2) . . . . ?
C10 C9 C8 K1 72.98(12) . . . . ?
C10 C9 C8 C7 176.01(12) . . . . ?
C10 C9 C8 C13 -1.39(19) . . . . ?
C10 C11 C12 C13 -0.3(2) . . . . ?
C11 C12 C13 C8 -2.0(2) . . . . ?
C14 C7 C8 K1 -170.32(8) . . . . ?
C14 C7 C8 C9 108.12(14) . . . . ?
C14 C7 C8 C13 -74.53(15) . . . . ?
C14 C15 C16 C17 -0.6(2) . . . . ?
C15 C14 C19 C18 0.5(2) . . . . ?
C15 C16 C17 C18 0.6(2) . . . . ?
C16 C17 C18 C19 -0.1(2) . . . . ?
C17 C18 C19 C14 -0.5(2) . . . . ?
C19 C14 C15 C16 0.1(2) . . . . ?
C21 C22 C23 C24 178.88(14) . . . . ?
C21 C22 C27 C26 -178.20(12) . . . . ?
C21 C28 C29 K1 106.63(11) . . . . ?
C21 C28 C29 C30 179.30(12) . . . . ?
C21 C28 C33 K1 -111.53(11) . . . . ?
C21 C28 C33 C32 -179.34(12) . . . . ?
C22 C21 C28 K1 168.80(8) . . . . ?
C22 C21 C28 C29 84.64(15) . . . . ?
C22 C21 C28 C33 -95.74(14) . . . . ?
C22 C23 C24 C25 -0.4(3) . . . . ?
C23 C22 C27 C26 1.1(2) . . . . ?
C23 C24 C25 C26 0.7(3) . . . . ?
C24 C25 C26 C27 0.0(2) . . . . ?
C25 C26 C27 C22 -0.9(2) . . . . ?
C27 C22 C23 C24 -0.5(2) . . . . ?
C28 C21 C22 C23 -157.92(13) . . . . ?
C28 C21 C22 C27 21.40(17) . . . . ?
C28 C29 C30 K1 -72.92(12) . . . . ?
C28 C29 C30 C31 0.1(2) . . . . ?
C29 C28 C33 K1 68.09(11) . . . . ?
C29 C28 C33 C32 0.3(2) . . . . ?
C29 C30 C31 K1 -68.31(13) . . . . ?
C29 C30 C31 C32 0.2(2) . . . . ?
C30 C31 C32 K1 -64.01(13) . . . . ?
C30 C31 C32 C33 -0.3(2) . . . . ?
C31 C32 C33 K1 -63.74(13) . . . . ?
C31 C32 C33 C28 0.0(2) . . . . ?
C33 C28 C29 K1 -73.00(11) . . . . ?
C33 C28 C29 C30 -0.3(2) . . . . ?
N1A C34A C35A C36A -3(2) . . . . ?
C34A N1A C38A K1 -170.2(9) . . . . ?
C34A N1A C38A C37A -2.2(9) . . . . ?
C34A C35A C36A C37A 1.1(18) . . . . ?
C35A C36A C37A C38A 0.4(10) . . . . ?
C36A C37A C38A N1A 0.1(6) . . . . ?
C38A N1A C34A C35A 3.9(16) . . . . ?
N1B C34B C35B C36B 7(6) . . . . ?
C34B N1B C38B K1 -175(3) . . . . ?
C34B N1B C38B C37B 2(3) . . . . ?
C34B C35B C36B C37B -5(5) . . . . ?
C35B C36B C37B C38B 2(3) . . . . ?
C36B C37B C38B N1B 0(2) . . . . ?
C38B N1B C34B C35B -5(5) . . . . ?

loop_
_exptl_oxdiff_crystal_face_indexfrac_h
_exptl_oxdiff_crystal_face_indexfrac_k
_exptl_oxdiff_crystal_face_indexfrac_l
_exptl_oxdiff_crystal_face_x
_exptl_oxdiff_crystal_face_y
_exptl_oxdiff_crystal_face_z
5.7693 -1.7913 -9.0201 -0.0097 0.0722 -0.9973
4.4815 -1.4040 7.0951 -0.0946 0.9768 0.1923
-7.7627 2.4192 2.0166 0.0755 -0.7579 0.6480
0.9952 7.7982 5.9501 -0.8295 0.2779 0.4844
-4.3255 -7.9066 -1.1717 0.9479 -0.3159 0.0420
5.9770 -0.2989 -9.0448 -0.1619 0.0513 -0.9855
-5.8248 0.6775 9.1815 0.1183 -0.0367 0.9923
-5.1735 6.9636 4.7806 -0.4866 -0.4290 0.7610
-2.2046 8.8607 -2.7767 -0.7449 -0.6601 0.0971
0.8727 -8.3836 5.0820 0.7396 0.6562 0.1496
-6.7516 0.0408 -3.4102 0.2968 -0.9391 0.1734
